data_4317201
loop_
_publ_author_name
'Li Duan'
'Zhen-Hua Wu'
'Jian-Ping Ma'
'Xiang-Wen Wu'
'Yu-Bin Dong'

_publ_section_title
;
 Adsorption and Separation of Organic Six-Membered Ring Analogues on
 Neutral Cd(II)-MOF Generated from Asymmetric Schiff-Base Ligand
;
_journal_name_full 'Inorganic Chemistry'
_journal_page_first 11164
_journal_page_last 11173
_journal_paper_doi 10.1021/ic101756t
_journal_volume 49
_journal_year 2010
_chemical_formula_sum 'C40 H36 Cd N8 O6'
_chemical_formula_weight 837.17
_chemical_name_systematic
; 
 ? 
;
_space_group_IT_number 14
_symmetry_cell_setting monoclinic
_symmetry_space_group_name_Hall '-P 2ybc'
_symmetry_space_group_name_H-M 'P 1 21/c 1'
_atom_sites_solution_hydrogens geom
_atom_sites_solution_primary direct
_atom_sites_solution_secondary difmap
_audit_creation_method SHELXL-97
_cell_angle_alpha 90.00
_cell_angle_beta 108.617(3)
_cell_angle_gamma 90.00
_cell_formula_units_Z 2
_cell_length_a 14.097(3)
_cell_length_b 14.255(3)
_cell_length_c 9.767(2)
_cell_measurement_reflns_used 3614
_cell_measurement_temperature 298(2)
_cell_measurement_theta_max 26.478
_cell_measurement_theta_min 2.623
_cell_volume 1860.0(7)
_computing_cell_refinement 'Bruker SMART'
_computing_data_collection 'Bruker SMART'
_computing_data_reduction 'Bruker SAINT'
_computing_molecular_graphics 'Bruker SHELXTL'
_computing_publication_material 'Bruker SHELXTL'
_computing_structure_refinement 'SHELXL-97 (Sheldrick, 1997)'
_computing_structure_solution 'SHELXS-97 (Sheldrick, 1990)'
_diffrn_ambient_temperature 298(2)
_diffrn_measured_fraction_theta_full 0.999
_diffrn_measured_fraction_theta_max 0.999
_diffrn_measurement_device_type 'CCD area detector'
_diffrn_measurement_method 'phi and omega scans'
_diffrn_radiation_monochromator graphite
_diffrn_radiation_source 'fine-focus sealed tube'
_diffrn_radiation_type MoK\a
_diffrn_radiation_wavelength 0.71073
_diffrn_reflns_av_R_equivalents 0.0251
_diffrn_reflns_av_sigmaI/netI 0.0355
_diffrn_reflns_limit_h_max 16
_diffrn_reflns_limit_h_min -16
_diffrn_reflns_limit_k_max 16
_diffrn_reflns_limit_k_min -15
_diffrn_reflns_limit_l_max 7
_diffrn_reflns_limit_l_min -11
_diffrn_reflns_number 7695
_diffrn_reflns_theta_full 25.02
_diffrn_reflns_theta_max 25.02
_diffrn_reflns_theta_min 2.09
_exptl_absorpt_coefficient_mu 0.647
_exptl_absorpt_correction_T_max 0.8980
_exptl_absorpt_correction_T_min 0.8346
_exptl_absorpt_correction_type multi-scan
_exptl_absorpt_process_details sadabs
_exptl_crystal_colour yellow
_exptl_crystal_density_diffrn 1.495
_exptl_crystal_density_method 'not measured'
_exptl_crystal_description block
_exptl_crystal_F_000 856
_exptl_crystal_size_max 0.29
_exptl_crystal_size_mid 0.18
_exptl_crystal_size_min 0.17
_refine_diff_density_max 0.511
_refine_diff_density_min -0.238
_refine_diff_density_rms 0.056
_refine_ls_extinction_method none
_refine_ls_goodness_of_fit_ref 1.053
_refine_ls_hydrogen_treatment constr
_refine_ls_matrix_type full
_refine_ls_number_parameters 252
_refine_ls_number_reflns 3275
_refine_ls_number_restraints 0
_refine_ls_restrained_S_all 1.053
_refine_ls_R_factor_all 0.0383
_refine_ls_R_factor_gt 0.0312
_refine_ls_shift/su_max 0.001
_refine_ls_shift/su_mean 0.000
_refine_ls_structure_factor_coef Fsqd
_refine_ls_weighting_details 'calc w=1/[\s^2^(Fo^2^)+(0.0408P)^2^+0.3563P] where P=(Fo^2^+2Fc^2^)/3'
_refine_ls_weighting_scheme calc
_refine_ls_wR_factor_gt 0.0757
_refine_ls_wR_factor_ref 0.0792
_reflns_number_gt 2781
_reflns_number_total 3275
_reflns_threshold_expression >2sigma(I)
_cod_data_source_file ic101756t_si_002_4.cif
_cod_data_source_block 4
_cod_depositor_comments
;
The following automatic conversions were performed:

'_symmetry_cell_setting' value 'Monoclinic' changed to 'monoclinic'
according to the built-in table from CIF Core dictionary named
'cif_core.dic' version 2.4.1 from 2010-06-29.

Automatic conversion script
Id: cif_fix_values 1646 2011-03-28 12:23:43Z adriana 
;
_cod_database_code 4317201

loop_
_symmetry_equiv_pos_as_xyz
'x, y, z'
'-x, y+1/2, -z+1/2'
'-x, -y, -z'
'x, -y-1/2, z-1/2'

loop_
_atom_site_label
_atom_site_type_symbol
_atom_site_fract_x
_atom_site_fract_y
_atom_site_fract_z
_atom_site_U_iso_or_equiv
_atom_site_adp_type
_atom_site_occupancy
_atom_site_symmetry_multiplicity
_atom_site_calc_flag
_atom_site_refinement_flags
_atom_site_disorder_assembly
_atom_site_disorder_group
O3 O 0.4817(2) 0.63875(19) 0.6164(3) 0.0855(8) Uani 1 1 d . . .
H3A H 0.5294 0.6063 0.6617 0.128 Uiso 1 1 calc R . .
C1 C 1.34722(19) 0.67161(18) 0.8497(3) 0.0422(6) Uani 1 1 d . . .
H1 H 1.3942 0.6852 0.8038 0.051 Uiso 1 1 calc R . .
C2 C 1.26123(19) 0.72644(19) 0.8185(3) 0.0453(7) Uani 1 1 d . . .
H2 H 1.2526 0.7772 0.7560 0.054 Uiso 1 1 calc R . .
C3 C 1.18995(18) 0.70530(18) 0.8801(3) 0.0394(6) Uani 1 1 d . . .
H3 H 1.1317 0.7409 0.8579 0.047 Uiso 1 1 calc R . .
C4 C 1.20402(16) 0.62943(16) 0.9777(2) 0.0297(5) Uani 1 1 d . . .
C5 C 1.29544(16) 0.57963(15) 1.0082(2) 0.0280(5) Uani 1 1 d . . .
C6 C 1.32123(19) 0.50424(15) 1.1128(3) 0.0312(5) Uani 1 1 d . . .
C7 C 1.2515(2) 0.48274(17) 1.1809(3) 0.0377(6) Uani 1 1 d . . .
H7 H 1.2654 0.4350 1.2494 0.045 Uiso 1 1 calc R . .
C8 C 1.16112(19) 0.53086(19) 1.1491(3) 0.0380(6) Uani 1 1 d . . .
H8 H 1.1169 0.5142 1.1981 0.046 Uiso 1 1 calc R . .
C9 C 1.13380(16) 0.60218(17) 1.0483(3) 0.0333(5) Uani 1 1 d . . .
C10 C 1.03514(18) 0.64368(19) 1.0234(3) 0.0373(6) Uani 1 1 d . . .
H10 H 1.0017 0.6311 1.0895 0.045 Uiso 1 1 calc R . .
C11 C 0.84184(17) 0.77496(17) 0.7958(3) 0.0340(6) Uani 1 1 d . . .
C12 C 0.74003(17) 0.80221(17) 0.7998(3) 0.0324(5) Uani 1 1 d . . .
C13 C 0.69353(18) 0.76425(19) 0.8915(3) 0.0432(7) Uani 1 1 d . . .
H13 H 0.7264 0.7194 0.9592 0.052 Uiso 1 1 calc R . .
C14 C 0.59865(19) 0.7927(2) 0.8829(3) 0.0490(7) Uani 1 1 d . . .
H14 H 0.5673 0.7691 0.9463 0.059 Uiso 1 1 calc R . .
C15 C 0.55153(18) 0.85642(19) 0.7788(3) 0.0453(7) Uani 1 1 d . . .
H15 H 0.4865 0.8741 0.7710 0.054 Uiso 1 1 calc R . .
C16 C 0.68687(18) 0.86787(17) 0.7005(3) 0.0357(6) Uani 1 1 d . . .
H16 H 0.7178 0.8949 0.6391 0.043 Uiso 1 1 calc R . .
C17 C 0.4031(3) 0.5812(3) 0.5403(4) 0.0904(12) Uani 1 1 d . . .
H17A H 0.4291 0.5225 0.5200 0.136 Uiso 1 1 calc R . .
H17B H 0.3661 0.6111 0.4511 0.136 Uiso 1 1 calc R . .
H17C H 0.3597 0.5703 0.5969 0.136 Uiso 1 1 calc R . .
C18 C 0.0888(4) 0.5384(4) 0.5745(6) 0.1064(15) Uani 1 1 d . . .
H18 H 0.1500 0.5652 0.6257 0.128 Uiso 1 1 calc R . .
C19 C 0.0852(4) 0.4702(4) 0.4763(5) 0.0942(14) Uani 1 1 d . . .
H19 H 0.1435 0.4498 0.4605 0.113 Uiso 1 1 calc R . .
C20 C -0.0047(5) 0.4320(3) 0.4011(5) 0.1008(15) Uani 1 1 d . . .
H20 H -0.0083 0.3855 0.3329 0.121 Uiso 1 1 calc R . .
Cd1 Cd 0.5000 1.0000 0.5000 0.03295(11) Uani 1 2 d S . .
N1 N 1.36453(13) 0.60124(13) 0.9417(2) 0.0323(5) Uani 1 1 d . . .
N2 N 0.59379(14) 0.89462(14) 0.6878(2) 0.0383(5) Uani 1 1 d . . .
N3 N 0.99233(14) 0.69613(15) 0.9159(2) 0.0377(5) Uani 1 1 d . . .
N4 N 0.89819(14) 0.72731(15) 0.9116(2) 0.0376(5) Uani 1 1 d . . .
H4 H 0.8815 0.7239 0.9854 0.045 Uiso 1 1 d R . .
O1 O 1.40562(11) 0.45926(12) 1.13933(19) 0.0368(4) Uani 1 1 d . . .
O2 O 0.86856(13) 0.79425(14) 0.69126(19) 0.0492(5) Uani 1 1 d . . .

loop_
_atom_site_aniso_label
_atom_site_aniso_U_11
_atom_site_aniso_U_22
_atom_site_aniso_U_33
_atom_site_aniso_U_23
_atom_site_aniso_U_13
_atom_site_aniso_U_12
O3 0.0843(19) 0.0953(19) 0.0747(18) 0.0272(15) 0.0221(15) 0.0110(16)
C1 0.0355(14) 0.0457(15) 0.0502(16) 0.0078(13) 0.0205(13) 0.0004(12)
C2 0.0375(15) 0.0477(16) 0.0520(17) 0.0172(14) 0.0161(14) 0.0078(12)
C3 0.0290(13) 0.0432(14) 0.0457(15) 0.0068(12) 0.0117(12) 0.0120(11)
C4 0.0233(12) 0.0335(13) 0.0319(13) -0.0051(10) 0.0081(10) 0.0011(9)
C5 0.0190(11) 0.0304(12) 0.0335(13) -0.0032(10) 0.0067(10) -0.0004(9)
C6 0.0247(13) 0.0328(13) 0.0334(13) -0.0056(10) 0.0056(11) -0.0003(9)
C7 0.0320(14) 0.0392(14) 0.0426(15) 0.0101(11) 0.0127(12) 0.0035(10)
C8 0.0291(13) 0.0486(14) 0.0405(15) 0.0034(13) 0.0169(12) 0.0017(11)
C9 0.0236(12) 0.0424(14) 0.0340(13) -0.0050(11) 0.0095(10) 0.0019(10)
C10 0.0252(12) 0.0478(15) 0.0411(15) -0.0021(13) 0.0137(11) 0.0051(11)
C11 0.0250(12) 0.0440(14) 0.0339(14) -0.0014(11) 0.0108(11) 0.0034(10)
C12 0.0236(12) 0.0402(14) 0.0322(13) 0.0000(11) 0.0072(10) 0.0023(10)
C13 0.0295(14) 0.0528(16) 0.0477(16) 0.0164(13) 0.0129(13) 0.0099(12)
C14 0.0322(14) 0.0622(18) 0.0585(18) 0.0203(15) 0.0227(14) 0.0060(13)
C15 0.0255(13) 0.0514(16) 0.0621(18) 0.0099(14) 0.0184(13) 0.0091(12)
C16 0.0301(13) 0.0414(14) 0.0382(14) 0.0039(11) 0.0146(11) 0.0038(11)
C17 0.099(3) 0.094(3) 0.072(3) 0.009(2) 0.018(2) 0.018(3)
C18 0.106(4) 0.120(4) 0.089(3) -0.021(3) 0.024(3) -0.013(3)
C19 0.107(4) 0.117(3) 0.065(3) 0.021(3) 0.036(3) 0.030(3)
C20 0.137(4) 0.086(3) 0.069(3) -0.021(2) 0.018(3) 0.012(3)
Cd1 0.01830(15) 0.03521(16) 0.04574(18) 0.00535(11) 0.01080(12) -0.00069(9)
N1 0.0232(10) 0.0354(11) 0.0397(11) 0.0005(9) 0.0118(9) 0.0024(8)
N2 0.0283(11) 0.0414(12) 0.0465(13) 0.0077(10) 0.0136(10) 0.0060(9)
N3 0.0228(10) 0.0540(13) 0.0381(12) -0.0012(11) 0.0124(9) 0.0108(9)
N4 0.0248(10) 0.0573(13) 0.0336(11) 0.0052(10) 0.0133(9) 0.0132(9)
O1 0.0241(9) 0.0387(9) 0.0476(11) 0.0068(8) 0.0112(8) 0.0061(7)
O2 0.0357(10) 0.0809(14) 0.0356(10) 0.0092(10) 0.0179(9) 0.0088(9)

loop_
_atom_type_symbol
_atom_type_description
_atom_type_scat_dispersion_real
_atom_type_scat_dispersion_imag
_atom_type_scat_source
C C 0.0033 0.0016 'International Tables Vol C Tables 4.2.6.8 and 6.1.1.4'
H H 0.0000 0.0000 'International Tables Vol C Tables 4.2.6.8 and 6.1.1.4'
N N 0.0061 0.0033 'International Tables Vol C Tables 4.2.6.8 and 6.1.1.4'
O O 0.0106 0.0060 'International Tables Vol C Tables 4.2.6.8 and 6.1.1.4'
Cd Cd -0.8075 1.2024 'International Tables Vol C Tables 4.2.6.8 and 6.1.1.4'

loop_
_geom_angle_atom_site_label_1
_geom_angle_atom_site_label_2
_geom_angle_atom_site_label_3
_geom_angle
_geom_angle_site_symmetry_1
_geom_angle_site_symmetry_3
_geom_angle_publ_flag
C17 O3 H3A 109.5 . . ?
N1 C1 C2 122.4(2) . . ?
N1 C1 H1 118.8 . . ?
C2 C1 H1 118.8 . . ?
C3 C2 C1 119.6(2) . . ?
C3 C2 H2 120.2 . . ?
C1 C2 H2 120.2 . . ?
C2 C3 C4 120.2(2) . . ?
C2 C3 H3 119.9 . . ?
C4 C3 H3 119.9 . . ?
C3 C4 C5 116.6(2) . . ?
C3 C4 C9 124.3(2) . . ?
C5 C4 C9 119.1(2) . . ?
N1 C5 C4 121.7(2) . . ?
N1 C5 C6 116.5(2) . . ?
C4 C5 C6 121.8(2) . . ?
O1 C6 C7 122.6(2) . . ?
O1 C6 C5 120.9(2) . . ?
C7 C6 C5 116.5(2) . . ?
C6 C7 C8 121.5(2) . . ?
C6 C7 H7 119.2 . . ?
C8 C7 H7 119.2 . . ?
C9 C8 C7 123.3(2) . . ?
C9 C8 H8 118.4 . . ?
C7 C8 H8 118.4 . . ?
C8 C9 C4 117.7(2) . . ?
C8 C9 C10 116.8(2) . . ?
C4 C9 C10 125.4(2) . . ?
N3 C10 C9 123.5(2) . . ?
N3 C10 H10 118.3 . . ?
C9 C10 H10 118.3 . . ?
O2 C11 N4 124.0(2) . . ?
O2 C11 C12 121.0(2) . . ?
N4 C11 C12 115.0(2) . . ?
C13 C12 C16 117.2(2) . . ?
C13 C12 C11 125.0(2) . . ?
C16 C12 C11 117.7(2) . . ?
C14 C13 C12 120.0(2) . . ?
C14 C13 H13 120.0 . . ?
C12 C13 H13 120.0 . . ?
C15 C14 C13 118.2(3) . . ?
C15 C14 H14 120.9 . . ?
C13 C14 H14 120.9 . . ?
N2 C15 C14 123.6(2) . . ?
N2 C15 H15 118.2 . . ?
C14 C15 H15 118.2 . . ?
N2 C16 C12 123.7(2) . . ?
N2 C16 H16 118.1 . . ?
C12 C16 H16 118.1 . . ?
O3 C17 H17A 109.5 . . ?
O3 C17 H17B 109.5 . . ?
H17A C17 H17B 109.5 . . ?
O3 C17 H17C 109.5 . . ?
H17A C17 H17C 109.5 . . ?
H17B C17 H17C 109.5 . . ?
C20 C18 C19 120.9(5) 3_566 . ?
C20 C18 H18 119.6 3_566 . ?
C19 C18 H18 119.6 . . ?
C18 C19 C20 119.2(5) . . ?
C18 C19 H19 120.4 . . ?
C20 C19 H19 120.4 . . ?
C18 C20 C19 120.0(4) 3_566 . ?
C18 C20 H20 120.0 3_566 . ?
C19 C20 H20 120.0 . . ?
O1 Cd1 O1 180.0 4_475 2_756 ?
O1 Cd1 N1 106.82(6) 4_475 2_756 ?
O1 Cd1 N1 73.18(6) 2_756 2_756 ?
O1 Cd1 N1 73.18(6) 4_475 4_475 ?
O1 Cd1 N1 106.82(6) 2_756 4_475 ?
N1 Cd1 N1 180.0 2_756 4_475 ?
O1 Cd1 N2 89.28(7) 4_475 . ?
O1 Cd1 N2 90.72(7) 2_756 . ?
N1 Cd1 N2 89.56(7) 2_756 . ?
N1 Cd1 N2 90.44(7) 4_475 . ?
O1 Cd1 N2 90.72(7) 4_475 3_676 ?
O1 Cd1 N2 89.28(7) 2_756 3_676 ?
N1 Cd1 N2 90.44(7) 2_756 3_676 ?
N1 Cd1 N2 89.56(7) 4_475 3_676 ?
N2 Cd1 N2 180.0 . 3_676 ?
C1 N1 C5 119.4(2) . . ?
C1 N1 Cd1 126.97(16) . 2_746 ?
C5 N1 Cd1 113.55(14) . 2_746 ?
C16 N2 C15 117.2(2) . . ?
C16 N2 Cd1 122.20(17) . . ?
C15 N2 Cd1 120.52(16) . . ?
C10 N3 N4 114.2(2) . . ?
C11 N4 N3 119.4(2) . . ?
C11 N4 H4 120.5 . . ?
N3 N4 H4 119.3 . . ?
C6 O1 Cd1 115.43(15) . 2_746 ?

loop_
_geom_bond_atom_site_label_1
_geom_bond_atom_site_label_2
_geom_bond_distance
_geom_bond_site_symmetry_2
_geom_bond_publ_flag
O3 C17 1.388(5) . ?
O3 H3A 0.8200 . ?
C1 N1 1.317(3) . ?
C1 C2 1.392(4) . ?
C1 H1 0.9300 . ?
C2 C3 1.359(4) . ?
C2 H2 0.9300 . ?
C3 C4 1.413(3) . ?
C3 H3 0.9300 . ?
C4 C5 1.417(3) . ?
C4 C9 1.429(3) . ?
C5 N1 1.367(3) . ?
C5 C6 1.447(3) . ?
C6 O1 1.303(3) . ?
C6 C7 1.386(4) . ?
C7 C8 1.392(4) . ?
C7 H7 0.9300 . ?
C8 C9 1.382(4) . ?
C8 H8 0.9300 . ?
C9 C10 1.459(3) . ?
C10 N3 1.273(3) . ?
C10 H10 0.9300 . ?
C11 O2 1.227(3) . ?
C11 N4 1.341(3) . ?
C11 C12 1.499(3) . ?
C12 C13 1.378(3) . ?
C12 C16 1.384(3) . ?
C13 C14 1.374(3) . ?
C13 H13 0.9300 . ?
C14 C15 1.368(4) . ?
C14 H14 0.9300 . ?
C15 N2 1.334(3) . ?
C15 H15 0.9300 . ?
C16 N2 1.334(3) . ?
C16 H16 0.9300 . ?
C17 H17A 0.9600 . ?
C17 H17B 0.9600 . ?
C17 H17C 0.9600 . ?
C18 C20 1.348(7) 3_566 ?
C18 C19 1.356(7) . ?
C18 H18 0.9300 . ?
C19 C20 1.360(6) . ?
C19 H19 0.9300 . ?
C20 C18 1.348(7) 3_566 ?
C20 H20 0.9300 . ?
Cd1 O1 2.2617(17) 4_475 ?
Cd1 O1 2.2617(17) 2_756 ?
Cd1 N1 2.3152(18) 2_756 ?
Cd1 N1 2.3152(18) 4_475 ?
Cd1 N2 2.413(2) . ?
Cd1 N2 2.413(2) 3_676 ?
N1 Cd1 2.3152(18) 2_746 ?
N3 N4 1.387(3) . ?
N4 H4 0.8283 . ?
O1 Cd1 2.2617(17) 2_746 ?

loop_
_geom_hbond_atom_site_label_D
_geom_hbond_atom_site_label_H
_geom_hbond_atom_site_label_A
_geom_hbond_distance_DH
_geom_hbond_distance_HA
_geom_hbond_distance_DA
_geom_hbond_angle_DHA
_geom_hbond_site_symmetry_A
N4 H4 O2 0.83 2.09 2.909(3) 168.6 4_576
O3 H3A O1 0.82 2.09 2.783(3) 142.8 3_767

loop_
_geom_torsion_atom_site_label_1
_geom_torsion_atom_site_label_2
_geom_torsion_atom_site_label_3
_geom_torsion_atom_site_label_4
_geom_torsion
_geom_torsion_site_symmetry_1
_geom_torsion_site_symmetry_2
_geom_torsion_site_symmetry_3
_geom_torsion_site_symmetry_4
_geom_torsion_publ_flag
N1 C1 C2 C3 -2.6(4) . . . . ?
C1 C2 C3 C4 1.4(4) . . . . ?
C2 C3 C4 C5 1.2(4) . . . . ?
C2 C3 C4 C9 179.7(3) . . . . ?
C3 C4 C5 N1 -2.8(3) . . . . ?
C9 C4 C5 N1 178.6(2) . . . . ?
C3 C4 C5 C6 176.2(2) . . . . ?
C9 C4 C5 C6 -2.3(3) . . . . ?
N1 C5 C6 O1 -0.9(3) . . . . ?
C4 C5 C6 O1 180.0(2) . . . . ?
N1 C5 C6 C7 179.6(2) . . . . ?
C4 C5 C6 C7 0.5(3) . . . . ?
O1 C6 C7 C8 -179.0(2) . . . . ?
C5 C6 C7 C8 0.5(4) . . . . ?
C6 C7 C8 C9 0.4(4) . . . . ?
C7 C8 C9 C4 -2.3(4) . . . . ?
C7 C8 C9 C10 177.9(3) . . . . ?
C3 C4 C9 C8 -175.3(2) . . . . ?
C5 C4 C9 C8 3.1(3) . . . . ?
C3 C4 C9 C10 4.5(4) . . . . ?
C5 C4 C9 C10 -177.1(2) . . . . ?
C8 C9 C10 N3 -165.8(3) . . . . ?
C4 C9 C10 N3 14.4(4) . . . . ?
O2 C11 C12 C13 162.4(3) . . . . ?
N4 C11 C12 C13 -16.2(4) . . . . ?
O2 C11 C12 C16 -15.0(4) . . . . ?
N4 C11 C12 C16 166.4(2) . . . . ?
C16 C12 C13 C14 -0.7(4) . . . . ?
C11 C12 C13 C14 -178.1(3) . . . . ?
C12 C13 C14 C15 2.2(5) . . . . ?
C13 C14 C15 N2 -2.0(5) . . . . ?
C13 C12 C16 N2 -1.1(4) . . . . ?
C11 C12 C16 N2 176.5(2) . . . . ?
C20 C18 C19 C20 0.5(9) 3_566 . . . ?
C18 C19 C20 C18 -0.5(9) . . . 3_566 ?
C2 C1 N1 C5 1.0(4) . . . . ?
C2 C1 N1 Cd1 177.7(2) . . . 2_746 ?
C4 C5 N1 C1 1.8(3) . . . . ?
C6 C5 N1 C1 -177.3(2) . . . . ?
C4 C5 N1 Cd1 -175.31(17) . . . 2_746 ?
C6 C5 N1 Cd1 5.6(2) . . . 2_746 ?
C12 C16 N2 C15 1.3(4) . . . . ?
C12 C16 N2 Cd1 -174.95(18) . . . . ?
C14 C15 N2 C16 0.3(4) . . . . ?
C14 C15 N2 Cd1 176.6(2) . . . . ?
O1 Cd1 N2 C16 -156.3(2) 4_475 . . . ?
O1 Cd1 N2 C16 23.7(2) 2_756 . . . ?
N1 Cd1 N2 C16 -49.4(2) 2_756 . . . ?
N1 Cd1 N2 C16 130.6(2) 4_475 . . . ?
N2 Cd1 N2 C16 -17(100) 3_676 . . . ?
O1 Cd1 N2 C15 27.6(2) 4_475 . . . ?
O1 Cd1 N2 C15 -152.4(2) 2_756 . . . ?
N1 Cd1 N2 C15 134.4(2) 2_756 . . . ?
N1 Cd1 N2 C15 -45.6(2) 4_475 . . . ?
N2 Cd1 N2 C15 167(100) 3_676 . . . ?
C9 C10 N3 N4 179.2(2) . . . . ?
O2 C11 N4 N3 -0.7(4) . . . . ?
C12 C11 N4 N3 177.8(2) . . . . ?
C10 N3 N4 C11 -173.2(2) . . . . ?
C7 C6 O1 Cd1 175.00(19) . . . 2_746 ?
C5 C6 O1 Cd1 -4.4(3) . . . 2_746 ?
